data_7160107
loop_
_publ_author_name
'Alka&#x15f;, Adil'
'Kofsky, Joshua M.'
'Sullivan, Em C.'
'Nebel, Daisy'
'Robertson, Katherine N.'
'Capicciotti, Chantelle J.'
'Jakeman, David L.'
'Johnson, Erin R.'
'Thompson, Alison'

_publ_section_title
;
 BODIPYs &#x3b1;-appended with distyryl-linked aryl bisboronic acids:
 single-step cell staining and turn-on fluorescence binding with
 D-glucose.
;
_journal_issue 36
_journal_name_full 'Organic &amp; biomolecular chemistry'
_journal_page_first 7448
_journal_page_last 7459
_journal_paper_doi 10.1039/d4ob01013b
_journal_volume 22
_journal_year 2024
_chemical_formula_moiety 'C31 H33 B3 F2 N2 O4, C2 H3 N'
_chemical_formula_sum 'C33 H36 B3 F2 N3 O4'
_chemical_formula_weight 609.08
_space_group_crystal_system triclinic
_space_group_IT_number 2
_space_group_name_Hall '-P 1'
_space_group_name_H-M_alt 'P -1'
_atom_sites_solution_hydrogens mixed
_atom_sites_solution_primary 'dual space'
_audit_creation_method SHELXL-2018/3
_audit_update_record
;
2024-01-28 deposited with the CCDC.	2024-08-13 downloaded from the CCDC.
;
_cell_angle_alpha 75.167(2)
_cell_angle_beta 87.342(2)
_cell_angle_gamma 81.353(2)
_cell_formula_units_Z 2
_cell_length_a 6.0544(3)
_cell_length_b 14.3219(7)
_cell_length_c 19.1147(11)
_cell_measurement_reflns_used 9471
_cell_measurement_temperature 125(2)
_cell_measurement_theta_max 28.3569
_cell_measurement_theta_min 2.2044
_cell_volume 1583.95(14)
_computing_cell_refinement 'SAINT V8.40B (Bruker AXS LLC, 2019)'
_computing_data_collection 'Bruker Instrument Service v8.5.0.11 RC8'
_computing_data_reduction 'SAINT V8.40B (Bruker AXS LLC, 2019)'
_computing_structure_refinement 'SHELXL-2018/3 (Sheldrick, 2018)'
_computing_structure_solution 'SHELXT-2014 (Sheldrick, 2015)'
_diffrn_ambient_temperature 125(2)
_diffrn_detector '100 \\times 140 mm^2^ CMOS sensor'
_diffrn_detector_area_resol_mean 7.3910
_diffrn_detector_type 'Bruker PHOTON III'
_diffrn_measured_fraction_theta_full 0.999
_diffrn_measured_fraction_theta_max 0.999
_diffrn_measurement_device '\k--geometry diffractometer'
_diffrn_measurement_device_type 'Bruker D8 VENTURE'
_diffrn_radiation_monochromator 'multilayer mirror'
_diffrn_radiation_type MoK\a
_diffrn_radiation_wavelength 0.71073
_diffrn_reflns_av_R_equivalents 0.0616
_diffrn_reflns_av_unetI/netI 0.0259
_diffrn_reflns_Laue_measured_fraction_full 0.999
_diffrn_reflns_Laue_measured_fraction_max 0.999
_diffrn_reflns_limit_h_max 7
_diffrn_reflns_limit_h_min -7
_diffrn_reflns_limit_k_max 17
_diffrn_reflns_limit_k_min -17
_diffrn_reflns_limit_l_max 23
_diffrn_reflns_limit_l_min -23
_diffrn_reflns_number 83187
_diffrn_reflns_point_group_measured_fraction_full 0.999
_diffrn_reflns_point_group_measured_fraction_max 0.999
_diffrn_reflns_theta_full 25.242
_diffrn_reflns_theta_max 26.369
_diffrn_reflns_theta_min 2.204
_diffrn_source_current 1.4
_diffrn_source_power 0.07
_diffrn_source_type 'Incoatec I\mS 3.0'
_diffrn_source_voltage 50
_exptl_absorpt_coefficient_mu 0.090
_exptl_absorpt_correction_T_max 0.7457
_exptl_absorpt_correction_T_min 0.6702
_exptl_absorpt_correction_type multi-scan
_exptl_absorpt_process_details
;
 SADABS 2016/2: Krause, L., Herbst-Irmer, R., Sheldrick G.M. & Stalke D.,
 J. Appl. Cryst. 48 (2015) 3-10
;
_exptl_crystal_colour 'dark blue'
_exptl_crystal_density_diffrn 1.277
_exptl_crystal_description 'thin plate'
_exptl_crystal_F_000 640
_exptl_crystal_size_max 0.207
_exptl_crystal_size_mid 0.121
_exptl_crystal_size_min 0.016
_refine_diff_density_max 0.318
_refine_diff_density_min -0.219
_refine_diff_density_rms 0.049
_refine_ls_extinction_method none
_refine_ls_goodness_of_fit_ref 1.195
_refine_ls_hydrogen_treatment mixed
_refine_ls_matrix_type full
_refine_ls_number_parameters 486
_refine_ls_number_reflns 6492
_refine_ls_number_restraints 91
_refine_ls_restrained_S_all 1.189
_refine_ls_R_factor_all 0.0804
_refine_ls_R_factor_gt 0.0663
_refine_ls_shift/su_max 0.000
_refine_ls_shift/su_mean 0.000
_refine_ls_structure_factor_coef Fsqd
_refine_ls_weighting_details 'w=1/[\s^2^(Fo^2^)+(0.0284P)^2^+1.6094P] where P=(Fo^2^+2Fc^2^)/3'
_refine_ls_weighting_scheme calc
_refine_ls_wR_factor_gt 0.1323
_refine_ls_wR_factor_ref 0.1397
_reflns_Friedel_coverage 0.000
_reflns_number_gt 5367
_reflns_number_total 6492
_reflns_threshold_expression 'I > 2\s(I)'
_cod_data_source_file d4ob01013b2.cif
_cod_data_source_block Compound5_AT010_AA4
_cod_depositor_comments 'Adding full bibliography for 7160107--7160111.cif.'
_cod_database_code 7160107
_shelx_shelxl_version_number 2018/3
_shelx_space_group_comment
;
The symmetry employed for this shelxl refinement is uniquely defined
by the following loop, which should always be used as a source of
symmetry information in preference to the above space-group names.
They are only intended as comments.
;
_shelx_estimated_absorpt_t_min 0.982
_shelx_estimated_absorpt_t_max 0.999
_diffrn_source_source 'microfocus sealed tube'

loop_
_space_group_symop_operation_xyz
'x, y, z'
'-x, -y, -z'

loop_
_atom_site_label
_atom_site_type_symbol
_atom_site_fract_x
_atom_site_fract_y
_atom_site_fract_z
_atom_site_U_iso_or_equiv
_atom_site_adp_type
_atom_site_occupancy
_atom_site_site_symmetry_order
_atom_site_calc_flag
_atom_site_refinement_flags_posn
_atom_site_refinement_flags_adp
_atom_site_refinement_flags_occupancy
_atom_site_disorder_assembly
_atom_site_disorder_group
F1 F 0.7890(3) 0.51845(9) 0.26392(7) 0.0384(3) Uani 1 1 d . . . . .
F2 F 0.5301(2) 0.57097(9) 0.17514(9) 0.0414(4) Uani 1 1 d . . . . .
O1 O -0.2089(3) 0.09001(13) 0.46747(11) 0.0492(5) Uani 1 1 d D . . . .
H1A H -0.114(7) 0.037(2) 0.476(3) 0.074 Uiso 0.5 1 d D U P . .
H1B H -0.331(7) 0.089(4) 0.493(3) 0.074 Uiso 0.5 1 d D U P . .
O2 O -0.2629(4) 0.25707(14) 0.45895(13) 0.0559(6) Uani 1 1 d D . . . .
H2A H -0.392(8) 0.258(4) 0.481(4) 0.084 Uiso 0.5 1 d D U P . .
H2B H -0.207(10) 0.312(3) 0.448(4) 0.084 Uiso 0.5 1 d D U P . .
O3 O -0.3961(3) 0.75780(14) 0.44613(12) 0.0500(5) Uani 1 1 d D . . . .
H3A H -0.356(10) 0.703(3) 0.434(3) 0.075 Uiso 0.5 1 d D U P . .
H3B H -0.514(8) 0.759(4) 0.474(3) 0.075 Uiso 0.5 1 d D U P . .
O4 O -0.3830(3) 0.91861(12) 0.44715(10) 0.0407(4) Uani 1 1 d D . . . .
H4A H -0.501(7) 0.924(3) 0.474(3) 0.061 Uiso 0.5 1 d D U P . .
H4B H -0.290(8) 0.960(4) 0.440(3) 0.061 Uiso 0.5 1 d D U P . .
N1 N 0.8739(3) 0.47570(12) 0.15065(10) 0.0268(4) Uani 1 1 d . . . . .
N2 N 0.8641(3) 0.64657(13) 0.16027(10) 0.0275(4) Uani 1 1 d . . . . .
B1 B 0.7567(4) 0.55217(17) 0.19005(15) 0.0279(5) Uani 1 1 d . . . . .
B2 B -0.1455(5) 0.1801(2) 0.43860(15) 0.0348(6) Uani 1 1 d D . . . .
B3 B -0.2935(5) 0.83814(19) 0.42391(15) 0.0337(6) Uani 1 1 d D . . . .
C1 C 0.8256(4) 0.38327(15) 0.15791(12) 0.0284(5) Uani 1 1 d . . . . .
C2 C 0.9797(4) 0.33563(16) 0.11556(12) 0.0294(5) Uani 1 1 d . . . . .
C3 C 1.1246(4) 0.40044(16) 0.08341(12) 0.0296(5) Uani 1 1 d . . . . .
C4 C 1.0582(4) 0.48759(16) 0.10568(12) 0.0272(5) Uani 1 1 d . . . . .
C5 C 1.1438(4) 0.57562(16) 0.08866(12) 0.0290(5) Uani 1 1 d . . . . .
H5 H 1.271465 0.582180 0.057947 0.035 Uiso 1 1 calc R U . . .
C6 C 1.0489(4) 0.65368(16) 0.11503(12) 0.0274(5) Uani 1 1 d . . . . .
C7 C 1.1039(4) 0.74986(16) 0.10282(12) 0.0292(5) Uani 1 1 d . . . . .
C8 C 0.9502(4) 0.80008(16) 0.13987(13) 0.0303(5) Uani 1 1 d . . . . .
C9 C 0.8006(4) 0.73457(15) 0.17612(12) 0.0287(5) Uani 1 1 d . . . . .
C10 C 0.6383(4) 0.35273(16) 0.20305(12) 0.0297(5) Uani 1 1 d . . . . .
H10 H 0.526021 0.403693 0.209840 0.036 Uiso 1 1 calc R U . . .
C11 C 0.6021(4) 0.26194(16) 0.23658(12) 0.0300(5) Uani 1 1 d . . . . .
H11 H 0.705633 0.208735 0.228726 0.036 Uiso 1 1 calc R U . . .
C12 C 0.4112(4) 0.24070(15) 0.28465(12) 0.0281(5) Uani 1 1 d . . . . .
C13 C 0.4084(4) 0.14704(16) 0.33015(13) 0.0320(5) Uani 1 1 d . . . . .
H13 H 0.529011 0.096964 0.328207 0.038 Uiso 1 1 calc R U . . .
C14 C 0.2330(4) 0.12628(16) 0.37788(13) 0.0326(5) Uani 1 1 d . . . . .
H14 H 0.235506 0.061922 0.407713 0.039 Uiso 1 1 calc R U . . .
C15 C 0.0528(4) 0.19700(16) 0.38343(13) 0.0316(5) Uani 1 1 d . . . . .
C16 C 0.0563(4) 0.29067(16) 0.33700(13) 0.0317(5) Uani 1 1 d . . . . .
H16 H -0.063491 0.340993 0.339188 0.038 Uiso 1 1 calc R U . . .
C17 C 0.2279(4) 0.31117(16) 0.28873(13) 0.0308(5) Uani 1 1 d . . . . .
H17 H 0.221976 0.374744 0.257353 0.037 Uiso 1 1 calc R U . . .
C18 C 0.9823(4) 0.23468(16) 0.10603(13) 0.0335(5) Uani 1 1 d . . . . .
H18A H 1.025655 0.234642 0.055450 0.040 Uiso 1 1 calc R U . . .
H18B H 0.829342 0.217323 0.114149 0.040 Uiso 1 1 calc R U . . .
C19 C 1.1414(5) 0.15698(18) 0.15687(16) 0.0462(7) Uani 1 1 d . . . . .
H19A H 1.293977 0.172728 0.148518 0.069 Uiso 1 1 calc R U . . .
H19B H 1.135340 0.093174 0.147651 0.069 Uiso 1 1 calc R U . . .
H19C H 1.097154 0.155042 0.207131 0.069 Uiso 1 1 calc R U . . .
C20 C 1.3167(4) 0.38436(18) 0.03349(14) 0.0355(5) Uani 1 1 d . . . . .
H20A H 1.414788 0.433851 0.030319 0.053 Uiso 0.5 1 calc R U P . .
H20B H 1.259836 0.389421 -0.014720 0.053 Uiso 0.5 1 calc R U P . .
H20C H 1.400967 0.319280 0.052205 0.053 Uiso 0.5 1 calc R U P . .
H20D H 1.302273 0.327850 0.014883 0.053 Uiso 0.5 1 calc R U P . .
H20E H 1.457225 0.372280 0.059923 0.053 Uiso 0.5 1 calc R U P . .
H20F H 1.316094 0.442422 -0.007003 0.053 Uiso 0.5 1 calc R U P . .
C21 C 1.3016(4) 0.78462(17) 0.05905(13) 0.0349(5) Uani 1 1 d . . . . .
H21A H 1.384834 0.731153 0.041088 0.052 Uiso 0.5 1 calc R U P . .
H21B H 1.399136 0.806151 0.089482 0.052 Uiso 0.5 1 calc R U P . .
H21C H 1.250034 0.839243 0.017992 0.052 Uiso 0.5 1 calc R U P . .
H21D H 1.304502 0.853211 0.057954 0.052 Uiso 0.5 1 calc R U P . .
H21E H 1.290200 0.778213 0.009559 0.052 Uiso 0.5 1 calc R U P . .
H21F H 1.439302 0.745121 0.081049 0.052 Uiso 0.5 1 calc R U P . .
C22 C 0.9383(4) 0.90531(16) 0.14111(14) 0.0357(6) Uani 1 1 d . . . . .
H22A H 1.087870 0.925527 0.129659 0.043 Uiso 1 1 calc R U . . .
H22B H 0.896318 0.911976 0.190460 0.043 Uiso 1 1 calc R U . . .
C23 C 0.7695(5) 0.97313(18) 0.08720(16) 0.0486(7) Uani 1 1 d . . . . .
H23A H 0.811867 0.967845 0.038106 0.073 Uiso 1 1 calc R U . . .
H23B H 0.768013 1.040599 0.089985 0.073 Uiso 1 1 calc R U . . .
H23C H 0.620376 0.954417 0.098947 0.073 Uiso 1 1 calc R U . . .
C24 C 0.6105(4) 0.74570(16) 0.22248(13) 0.0320(5) Uani 1 1 d . . . . .
H24 H 0.549249 0.687511 0.243683 0.038 Uiso 1 1 calc R U . . .
C25 C 0.5067(4) 0.82572(16) 0.24033(13) 0.0323(5) Uani 1 1 d . . . . .
H25 H 0.566773 0.884917 0.222056 0.039 Uiso 1 1 calc R U . . .
C26 C 0.3076(4) 0.82804(16) 0.28594(13) 0.0313(5) Uani 1 1 d . . . . .
C27 C 0.1919(4) 0.74765(17) 0.30966(14) 0.0365(6) Uani 1 1 d . . . . .
H27 H 0.244173 0.689071 0.295678 0.044 Uiso 1 1 calc R U . . .
C28 C 0.0052(4) 0.75199(17) 0.35256(14) 0.0356(6) Uani 1 1 d . . . . .
H28 H -0.067684 0.695825 0.368187 0.043 Uiso 1 1 calc R U . . .
C29 C -0.0819(4) 0.83678(17) 0.37417(13) 0.0325(5) Uani 1 1 d . . . . .
C30 C 0.0311(4) 0.91713(17) 0.34926(13) 0.0344(5) Uani 1 1 d . . . . .
H30 H -0.024078 0.976285 0.362050 0.041 Uiso 1 1 calc R U . . .
C31 C 0.2208(4) 0.91319(16) 0.30653(13) 0.0346(5) Uani 1 1 d . . . . .
H31 H 0.293658 0.969367 0.290854 0.041 Uiso 1 1 calc R U . . .
C32A C -0.4828(9) 0.5289(4) 0.4030(3) 0.0402(12) Uani 0.5 1 d D U P A 1
C33A C -0.6095(11) 0.4634(4) 0.3812(3) 0.0485(14) Uani 0.5 1 d D U P A 1
H33A H -0.676037 0.495382 0.333696 0.073 Uiso 0.5 1 calc R U P A 1
H33B H -0.728237 0.446728 0.416788 0.073 Uiso 0.5 1 calc R U P A 1
H33C H -0.510298 0.403853 0.378172 0.073 Uiso 0.5 1 calc R U P A 1
N3A N -0.3855(9) 0.5810(3) 0.4194(3) 0.0507(12) Uani 0.5 1 d D . P A 1
C32B C -0.1644(16) 0.4865(5) 0.5087(4) 0.073(2) Uani 0.449(4) 1 d D U P B 2
C33B C -0.1589(19) 0.5489(6) 0.5565(6) 0.101(4) Uani 0.449(4) 1 d D U P B 2
H33D H -0.099583 0.509867 0.603500 0.151 Uiso 0.449(4) 1 calc R U P B 2
H33E H -0.310458 0.580929 0.563075 0.151 Uiso 0.449(4) 1 calc R U P B 2
H33F H -0.062765 0.598535 0.535605 0.151 Uiso 0.449(4) 1 calc R U P B 2
N3B N -0.1610(14) 0.4339(5) 0.4726(4) 0.088(3) Uani 0.449(4) 1 d D U P B 2
C32C C -0.260(7) 0.447(4) 0.4198(18) 0.048(6) Uani 0.051(4) 1 d D U P B 3
C33C C -0.464(7) 0.451(4) 0.382(3) 0.050(7) Uani 0.051(4) 1 d D U P B 3
H33G H -0.478838 0.385022 0.378054 0.075 Uiso 0.051(4) 1 calc R U P B 3
H33H H -0.457408 0.494170 0.333137 0.075 Uiso 0.051(4) 1 calc R U P B 3
H33I H -0.591980 0.475439 0.408325 0.075 Uiso 0.051(4) 1 calc R U P B 3
N3C N -0.1610(14) 0.4339(5) 0.4726(4) 0.089(12) Uani 0.051(4) 1 d D U P B 3

loop_
_atom_site_aniso_label
_atom_site_aniso_U_11
_atom_site_aniso_U_22
_atom_site_aniso_U_33
_atom_site_aniso_U_23
_atom_site_aniso_U_13
_atom_site_aniso_U_12
F1 0.0553(9) 0.0219(7) 0.0348(8) -0.0029(5) 0.0061(7) -0.0048(6)
F2 0.0267(7) 0.0233(7) 0.0737(11) -0.0106(7) -0.0015(7) -0.0040(5)
O1 0.0582(13) 0.0269(9) 0.0553(12) -0.0002(8) 0.0177(10) -0.0061(8)
O2 0.0596(14) 0.0331(10) 0.0734(15) -0.0152(10) 0.0183(11) -0.0040(9)
O3 0.0533(13) 0.0339(10) 0.0620(13) -0.0085(9) 0.0081(10) -0.0123(9)
O4 0.0490(12) 0.0306(9) 0.0418(10) -0.0118(8) 0.0057(9) -0.0011(8)
N1 0.0276(10) 0.0181(9) 0.0333(10) -0.0031(7) -0.0022(8) -0.0038(7)
N2 0.0292(10) 0.0184(9) 0.0329(10) -0.0027(7) -0.0027(8) -0.0036(7)
B1 0.0267(13) 0.0192(11) 0.0361(14) -0.0033(10) 0.0009(11) -0.0049(10)
B2 0.0436(16) 0.0264(13) 0.0333(14) -0.0051(11) -0.0024(12) -0.0050(12)
B3 0.0407(16) 0.0259(13) 0.0336(14) -0.0065(11) -0.0036(12) -0.0022(11)
C1 0.0321(12) 0.0205(10) 0.0316(12) -0.0034(9) -0.0064(10) -0.0040(9)
C2 0.0316(12) 0.0245(11) 0.0314(12) -0.0055(9) -0.0054(10) -0.0031(9)
C3 0.0316(12) 0.0262(11) 0.0298(12) -0.0052(9) -0.0059(10) -0.0023(9)
C4 0.0261(11) 0.0234(11) 0.0306(12) -0.0046(9) -0.0023(9) -0.0016(9)
C5 0.0267(11) 0.0278(11) 0.0309(12) -0.0036(9) -0.0023(9) -0.0049(9)
C6 0.0265(11) 0.0231(11) 0.0304(12) -0.0018(9) -0.0026(9) -0.0049(9)
C7 0.0315(12) 0.0244(11) 0.0305(12) -0.0013(9) -0.0070(10) -0.0081(9)
C8 0.0331(12) 0.0227(11) 0.0333(12) -0.0015(9) -0.0052(10) -0.0062(9)
C9 0.0332(12) 0.0187(10) 0.0329(12) -0.0038(9) -0.0052(10) -0.0024(9)
C10 0.0312(12) 0.0239(11) 0.0340(12) -0.0065(9) -0.0020(10) -0.0051(9)
C11 0.0330(12) 0.0220(11) 0.0346(12) -0.0060(9) -0.0045(10) -0.0034(9)
C12 0.0335(12) 0.0207(10) 0.0313(12) -0.0052(9) -0.0054(10) -0.0077(9)
C13 0.0380(13) 0.0195(11) 0.0376(13) -0.0053(9) -0.0039(10) -0.0038(9)
C14 0.0429(14) 0.0203(11) 0.0335(12) -0.0027(9) -0.0026(10) -0.0073(10)
C15 0.0398(14) 0.0237(11) 0.0318(12) -0.0054(9) -0.0046(10) -0.0071(10)
C16 0.0364(13) 0.0211(11) 0.0367(13) -0.0058(9) -0.0030(10) -0.0032(9)
C17 0.0372(13) 0.0199(11) 0.0332(12) -0.0012(9) -0.0039(10) -0.0062(9)
C18 0.0391(14) 0.0266(12) 0.0381(13) -0.0131(10) -0.0028(11) -0.0058(10)
C19 0.0536(17) 0.0238(12) 0.0630(18) -0.0141(12) -0.0167(14) -0.0012(11)
C20 0.0332(13) 0.0338(13) 0.0399(14) -0.0108(10) -0.0001(11) -0.0037(10)
C21 0.0386(14) 0.0281(12) 0.0372(13) -0.0026(10) 0.0009(11) -0.0119(10)
C22 0.0399(14) 0.0208(11) 0.0467(15) -0.0057(10) -0.0008(11) -0.0103(10)
C23 0.0641(19) 0.0228(12) 0.0532(17) 0.0007(11) -0.0080(14) -0.0039(12)
C24 0.0357(13) 0.0223(11) 0.0375(13) -0.0044(9) -0.0015(10) -0.0080(9)
C25 0.0379(13) 0.0221(11) 0.0366(13) -0.0052(9) -0.0030(10) -0.0063(10)
C26 0.0364(13) 0.0232(11) 0.0339(12) -0.0058(9) -0.0043(10) -0.0040(9)
C27 0.0428(15) 0.0225(11) 0.0450(14) -0.0115(10) 0.0032(12) -0.0032(10)
C28 0.0400(14) 0.0236(11) 0.0429(14) -0.0066(10) 0.0008(11) -0.0075(10)
C29 0.0382(13) 0.0270(12) 0.0318(12) -0.0074(9) -0.0041(10) -0.0026(10)
C30 0.0415(14) 0.0252(12) 0.0373(13) -0.0110(10) -0.0027(11) -0.0007(10)
C31 0.0430(14) 0.0214(11) 0.0398(13) -0.0077(10) -0.0013(11) -0.0059(10)
C32A 0.053(3) 0.031(3) 0.037(3) -0.009(2) 0.011(2) -0.009(2)
C33A 0.059(4) 0.036(3) 0.053(3) -0.012(2) -0.002(3) -0.013(3)
N3A 0.066(3) 0.037(3) 0.054(3) -0.017(2) 0.018(3) -0.020(2)
C32B 0.109(7) 0.041(4) 0.069(5) -0.019(4) -0.013(5) -0.002(4)
C33B 0.141(9) 0.053(5) 0.110(7) -0.042(5) -0.042(7) 0.029(5)
N3B 0.137(7) 0.060(4) 0.075(5) -0.024(4) 0.011(5) -0.036(5)
C32C 0.061(10) 0.036(9) 0.044(9) -0.008(9) 0.013(9) -0.007(9)
C33C 0.063(12) 0.038(11) 0.047(12) -0.006(11) 0.013(12) -0.012(12)
N3C 0.14(2) 0.059(19) 0.083(19) -0.029(19) 0.019(19) -0.037(19)

loop_
_atom_type_symbol
_atom_type_description
_atom_type_scat_dispersion_real
_atom_type_scat_dispersion_imag
_atom_type_scat_source
C C 0.0033 0.0016 'International Tables Vol C Tables 4.2.6.8 and 6.1.1.4'
H H 0.0000 0.0000 'International Tables Vol C Tables 4.2.6.8 and 6.1.1.4'
B B 0.0013 0.0007 'International Tables Vol C Tables 4.2.6.8 and 6.1.1.4'
F F 0.0171 0.0103 'International Tables Vol C Tables 4.2.6.8 and 6.1.1.4'
N N 0.0061 0.0033 'International Tables Vol C Tables 4.2.6.8 and 6.1.1.4'
O O 0.0106 0.0060 'International Tables Vol C Tables 4.2.6.8 and 6.1.1.4'

loop_
_geom_angle_atom_site_label_1
_geom_angle_atom_site_label_2
_geom_angle_atom_site_label_3
_geom_angle
_geom_angle_site_symmetry_1
_geom_angle_site_symmetry_3
_geom_angle_publ_flag
B2 O1 H1A 123(3) . . ?
B2 O1 H1B 116(4) . . ?
H1A O1 H1B 117(4) . . ?
B2 O2 H2A 126(3) . . ?
B2 O2 H2B 117(4) . . ?
H2A O2 H2B 117(4) . . ?
B3 O3 H3A 125(3) . . ?
B3 O3 H3B 120(4) . . ?
H3A O3 H3B 115(4) . . ?
B3 O4 H4A 126(3) . . ?
B3 O4 H4B 111(4) . . ?
H4A O4 H4B 122(4) . . ?
C1 N1 C4 108.00(18) . . ?
C1 N1 B1 126.88(19) . . ?
C4 N1 B1 124.96(18) . . ?
C9 N2 C6 108.45(18) . . ?
C9 N2 B1 126.68(19) . . ?
C6 N2 B1 124.82(18) . . ?
F1 B1 F2 109.9(2) . . ?
F1 B1 N1 110.24(18) . . ?
F2 B1 N1 109.90(19) . . ?
F1 B1 N2 110.18(19) . . ?
F2 B1 N2 109.78(18) . . ?
N1 B1 N2 106.79(18) . . ?
O2 B2 O1 117.6(2) . . ?
O2 B2 C15 119.5(2) . . ?
O1 B2 C15 123.0(2) . . ?
O3 B3 O4 117.1(2) . . ?
O3 B3 C29 120.3(2) . . ?
O4 B3 C29 122.5(2) . . ?
N1 C1 C2 108.9(2) . . ?
N1 C1 C10 118.6(2) . . ?
C2 C1 C10 132.4(2) . . ?
C3 C2 C1 107.1(2) . . ?
C3 C2 C18 126.3(2) . . ?
C1 C2 C18 126.5(2) . . ?
C2 C3 C4 107.4(2) . . ?
C2 C3 C20 127.5(2) . . ?
C4 C3 C20 125.1(2) . . ?
N1 C4 C5 120.3(2) . . ?
N1 C4 C3 108.52(19) . . ?
C5 C4 C3 131.2(2) . . ?
C6 C5 C4 122.0(2) . . ?
C6 C5 H5 119.0 . . ?
C4 C5 H5 119.0 . . ?
C5 C6 N2 120.6(2) . . ?
C5 C6 C7 131.1(2) . . ?
N2 C6 C7 108.21(19) . . ?
C8 C7 C6 107.4(2) . . ?
C8 C7 C21 128.3(2) . . ?
C6 C7 C21 124.2(2) . . ?
C7 C8 C9 107.5(2) . . ?
C7 C8 C22 126.3(2) . . ?
C9 C8 C22 126.2(2) . . ?
N2 C9 C8 108.4(2) . . ?
N2 C9 C24 119.0(2) . . ?
C8 C9 C24 132.6(2) . . ?
C11 C10 C1 128.5(2) . . ?
C11 C10 H10 115.8 . . ?
C1 C10 H10 115.8 . . ?
C10 C11 C12 123.3(2) . . ?
C10 C11 H11 118.4 . . ?
C12 C11 H11 118.4 . . ?
C17 C12 C13 117.1(2) . . ?
C17 C12 C11 122.7(2) . . ?
C13 C12 C11 120.2(2) . . ?
C14 C13 C12 121.1(2) . . ?
C14 C13 H13 119.4 . . ?
C12 C13 H13 119.4 . . ?
C13 C14 C15 121.9(2) . . ?
C13 C14 H14 119.0 . . ?
C15 C14 H14 119.0 . . ?
C14 C15 C16 116.5(2) . . ?
C14 C15 B2 124.7(2) . . ?
C16 C15 B2 118.7(2) . . ?
C17 C16 C15 121.8(2) . . ?
C17 C16 H16 119.1 . . ?
C15 C16 H16 119.1 . . ?
C16 C17 C12 121.5(2) . . ?
C16 C17 H17 119.2 . . ?
C12 C17 H17 119.2 . . ?
C2 C18 C19 113.7(2) . . ?
C2 C18 H18A 108.8 . . ?
C19 C18 H18A 108.8 . . ?
C2 C18 H18B 108.8 . . ?
C19 C18 H18B 108.8 . . ?
H18A C18 H18B 107.7 . . ?
C18 C19 H19A 109.5 . . ?
C18 C19 H19B 109.5 . . ?
H19A C19 H19B 109.5 . . ?
C18 C19 H19C 109.5 . . ?
H19A C19 H19C 109.5 . . ?
H19B C19 H19C 109.5 . . ?
C3 C20 H20A 109.5 . . ?
C3 C20 H20B 109.5 . . ?
H20A C20 H20B 109.5 . . ?
C3 C20 H20C 109.5 . . ?
H20A C20 H20C 109.5 . . ?
H20B C20 H20C 109.5 . . ?
C3 C20 H20D 109.5 . . ?
H20A C20 H20D 141.1 . . ?
H20B C20 H20D 56.3 . . ?
H20C C20 H20D 56.3 . . ?
C3 C20 H20E 109.5 . . ?
H20A C20 H20E 56.3 . . ?
H20B C20 H20E 141.1 . . ?
H20C C20 H20E 56.3 . . ?
H20D C20 H20E 109.5 . . ?
C3 C20 H20F 109.5 . . ?
H20A C20 H20F 56.3 . . ?
H20B C20 H20F 56.3 . . ?
H20C C20 H20F 141.1 . . ?
H20D C20 H20F 109.5 . . ?
H20E C20 H20F 109.5 . . ?
C7 C21 H21A 109.5 . . ?
C7 C21 H21B 109.5 . . ?
H21A C21 H21B 109.5 . . ?
C7 C21 H21C 109.5 . . ?
H21A C21 H21C 109.5 . . ?
H21B C21 H21C 109.5 . . ?
C7 C21 H21D 109.5 . . ?
H21A C21 H21D 141.1 . . ?
H21B C21 H21D 56.3 . . ?
H21C C21 H21D 56.3 . . ?
C7 C21 H21E 109.5 . . ?
H21A C21 H21E 56.3 . . ?
H21B C21 H21E 141.1 . . ?
H21C C21 H21E 56.3 . . ?
H21D C21 H21E 109.5 . . ?
C7 C21 H21F 109.5 . . ?
H21A C21 H21F 56.3 . . ?
H21B C21 H21F 56.3 . . ?
H21C C21 H21F 141.1 . . ?
H21D C21 H21F 109.5 . . ?
H21E C21 H21F 109.5 . . ?
C8 C22 C23 112.5(2) . . ?
C8 C22 H22A 109.1 . . ?
C23 C22 H22A 109.1 . . ?
C8 C22 H22B 109.1 . . ?
C23 C22 H22B 109.1 . . ?
H22A C22 H22B 107.8 . . ?
C22 C23 H23A 109.5 . . ?
C22 C23 H23B 109.5 . . ?
H23A C23 H23B 109.5 . . ?
C22 C23 H23C 109.5 . . ?
H23A C23 H23C 109.5 . . ?
H23B C23 H23C 109.5 . . ?
C25 C24 C9 129.7(2) . . ?
C25 C24 H24 115.2 . . ?
C9 C24 H24 115.2 . . ?
C24 C25 C26 124.3(2) . . ?
C24 C25 H25 117.9 . . ?
C26 C25 H25 117.9 . . ?
C31 C26 C27 117.1(2) . . ?
C31 C26 C25 120.3(2) . . ?
C27 C26 C25 122.6(2) . . ?
C28 C27 C26 121.3(2) . . ?
C28 C27 H27 119.4 . . ?
C26 C27 H27 119.4 . . ?
C27 C28 C29 122.0(2) . . ?
C27 C28 H28 119.0 . . ?
C29 C28 H28 119.0 . . ?
C30 C29 C28 116.5(2) . . ?
C30 C29 B3 123.2(2) . . ?
C28 C29 B3 120.4(2) . . ?
C31 C30 C29 121.9(2) . . ?
C31 C30 H30 119.1 . . ?
C29 C30 H30 119.1 . . ?
C30 C31 C26 121.2(2) . . ?
C30 C31 H31 119.4 . . ?
C26 C31 H31 119.4 . . ?
N3A C32A C33A 179.0(7) . . ?
C32A C33A H33A 109.5 . . ?
C32A C33A H33B 109.5 . . ?
H33A C33A H33B 109.5 . . ?
C32A C33A H33C 109.5 . . ?
H33A C33A H33C 109.5 . . ?
H33B C33A H33C 109.5 . . ?
N3B C32B C33B 176.7(10) . . ?
C32B C33B H33D 109.5 . . ?
C32B C33B H33E 109.5 . . ?
H33D C33B H33E 109.5 . . ?
C32B C33B H33F 109.5 . . ?
H33D C33B H33F 109.5 . . ?
H33E C33B H33F 109.5 . . ?
N3C C32C C33C 152(4) . . ?
C32C C33C H33G 109.5 . . ?
C32C C33C H33H 109.5 . . ?
H33G C33C H33H 109.5 . . ?
C32C C33C H33I 109.5 . . ?
H33G C33C H33I 109.5 . . ?
H33H C33C H33I 109.5 . . ?

loop_
_geom_bond_atom_site_label_1
_geom_bond_atom_site_label_2
_geom_bond_distance
_geom_bond_site_symmetry_2
_geom_bond_publ_flag
F1 B1 1.383(3) . ?
F2 B1 1.387(3) . ?
O1 B2 1.372(3) . ?
O1 H1A 0.87(3) . ?
O1 H1B 0.87(3) . ?
O2 B2 1.352(3) . ?
O2 H2A 0.87(3) . ?
O2 H2B 0.87(3) . ?
O3 B3 1.353(3) . ?
O3 H3A 0.87(3) . ?
O3 H3B 0.87(3) . ?
O4 B3 1.368(3) . ?
O4 H4A 0.86(3) . ?
O4 H4B 0.87(3) . ?
N1 C1 1.369(3) . ?
N1 C4 1.380(3) . ?
N1 B1 1.552(3) . ?
N2 C9 1.366(3) . ?
N2 C6 1.382(3) . ?
N2 B1 1.552(3) . ?
B2 C15 1.566(4) . ?
B3 C29 1.560(4) . ?
C1 C2 1.419(3) . ?
C1 C10 1.445(3) . ?
C2 C3 1.383(3) . ?
C2 C18 1.500(3) . ?
C3 C4 1.416(3) . ?
C3 C20 1.498(3) . ?
C4 C5 1.391(3) . ?
C5 C6 1.379(3) . ?
C5 H5 0.9500 . ?
C6 C7 1.424(3) . ?
C7 C8 1.373(3) . ?
C7 C21 1.501(3) . ?
C8 C9 1.430(3) . ?
C8 C22 1.504(3) . ?
C9 C24 1.434(3) . ?
C10 C11 1.340(3) . ?
C10 H10 0.9500 . ?
C11 C12 1.462(3) . ?
C11 H11 0.9500 . ?
C12 C17 1.397(3) . ?
C12 C13 1.401(3) . ?
C13 C14 1.384(3) . ?
C13 H13 0.9500 . ?
C14 C15 1.392(3) . ?
C14 H14 0.9500 . ?
C15 C16 1.409(3) . ?
C16 C17 1.372(3) . ?
C16 H16 0.9500 . ?
C17 H17 0.9500 . ?
C18 C19 1.523(3) . ?
C18 H18A 0.9900 . ?
C18 H18B 0.9900 . ?
C19 H19A 0.9800 . ?
C19 H19B 0.9800 . ?
C19 H19C 0.9800 . ?
C20 H20A 0.9800 . ?
C20 H20B 0.9800 . ?
C20 H20C 0.9800 . ?
C20 H20D 0.9800 . ?
C20 H20E 0.9800 . ?
C20 H20F 0.9800 . ?
C21 H21A 0.9800 . ?
C21 H21B 0.9800 . ?
C21 H21C 0.9800 . ?
C21 H21D 0.9800 . ?
C21 H21E 0.9800 . ?
C21 H21F 0.9800 . ?
C22 C23 1.528(4) . ?
C22 H22A 0.9900 . ?
C22 H22B 0.9900 . ?
C23 H23A 0.9800 . ?
C23 H23B 0.9800 . ?
C23 H23C 0.9800 . ?
C24 C25 1.338(3) . ?
C24 H24 0.9500 . ?
C25 C26 1.456(3) . ?
C25 H25 0.9500 . ?
C26 C31 1.397(3) . ?
C26 C27 1.403(3) . ?
C27 C28 1.369(3) . ?
C27 H27 0.9500 . ?
C28 C29 1.403(3) . ?
C28 H28 0.9500 . ?
C29 C30 1.394(3) . ?
C30 C31 1.381(4) . ?
C30 H30 0.9500 . ?
C31 H31 0.9500 . ?
C32A N3A 1.127(6) . ?
C32A C33A 1.446(7) . ?
C33A H33A 0.9800 . ?
C33A H33B 0.9800 . ?
C33A H33C 0.9800 . ?
C32B N3B 1.144(8) . ?
C32B C33B 1.437(10) . ?
C33B H33D 0.9800 . ?
C33B H33E 0.9800 . ?
C33B H33F 0.9800 . ?
C32C N3C 1.157(17) . ?
C32C C33C 1.445(18) . ?
C33C H33G 0.9800 . ?
C33C H33H 0.9800 . ?
C33C H33I 0.9800 . ?

loop_
_geom_hbond_atom_site_label_D
_geom_hbond_atom_site_label_H
_geom_hbond_atom_site_label_A
_geom_hbond_distance_DH
_geom_hbond_distance_HA
_geom_hbond_distance_DA
_geom_hbond_angle_DHA
_geom_hbond_site_symmetry_A
_geom_hbond_publ_flag
O1 H1A O1 0.87(3) 2.53(3) 3.359(4) 159(6) 2_556 yes
O1 H1A O4 0.87(3) 2.68(6) 2.931(3) 98(4) 1_545 yes
O1 H1B O4 0.87(3) 2.03(3) 2.898(3) 177(6) 2_466 yes
O2 H2B N3B^b 0.87(3) 1.99(4) 2.772(6) 149(6) . yes
O2 H2A O3 0.87(3) 1.84(3) 2.681(3) 161(8) 2_466 yes
O3 H3B O2 0.87(3) 1.82(3) 2.681(3) 171(7) 2_466 yes
O3 H3A N3A^a 0.87(3) 1.87(3) 2.699(5) 157(5) . yes
O4 H4B O1 0.87(3) 2.18(4) 2.931(3) 145(5) 1_565 yes
O4 H4A O1 0.86(3) 2.05(3) 2.898(3) 168(4) 2_466 yes

loop_
_geom_torsion_atom_site_label_1
_geom_torsion_atom_site_label_2
_geom_torsion_atom_site_label_3
_geom_torsion_atom_site_label_4
_geom_torsion
_geom_torsion_site_symmetry_1
_geom_torsion_site_symmetry_2
_geom_torsion_site_symmetry_3
_geom_torsion_site_symmetry_4
_geom_torsion_publ_flag
C1 N1 B1 F1 63.2(3) . . . . ?
C4 N1 B1 F1 -111.7(2) . . . . ?
C1 N1 B1 F2 -58.1(3) . . . . ?
C4 N1 B1 F2 127.0(2) . . . . ?
C1 N1 B1 N2 -177.1(2) . . . . ?
C4 N1 B1 N2 8.0(3) . . . . ?
C9 N2 B1 F1 -65.3(3) . . . . ?
C6 N2 B1 F1 111.7(2) . . . . ?
C9 N2 B1 F2 55.9(3) . . . . ?
C6 N2 B1 F2 -127.2(2) . . . . ?
C9 N2 B1 N1 175.0(2) . . . . ?
C6 N2 B1 N1 -8.1(3) . . . . ?
C4 N1 C1 C2 -1.1(2) . . . . ?
B1 N1 C1 C2 -176.7(2) . . . . ?
C4 N1 C1 C10 179.77(19) . . . . ?
B1 N1 C1 C10 4.2(3) . . . . ?
N1 C1 C2 C3 1.0(3) . . . . ?
C10 C1 C2 C3 179.9(2) . . . . ?
N1 C1 C2 C18 -177.8(2) . . . . ?
C10 C1 C2 C18 1.1(4) . . . . ?
C1 C2 C3 C4 -0.4(3) . . . . ?
C18 C2 C3 C4 178.4(2) . . . . ?
C1 C2 C3 C20 -179.9(2) . . . . ?
C18 C2 C3 C20 -1.1(4) . . . . ?
C1 N1 C4 C5 179.8(2) . . . . ?
B1 N1 C4 C5 -4.5(3) . . . . ?
C1 N1 C4 C3 0.9(2) . . . . ?
B1 N1 C4 C3 176.6(2) . . . . ?
C2 C3 C4 N1 -0.3(3) . . . . ?
C20 C3 C4 N1 179.2(2) . . . . ?
C2 C3 C4 C5 -179.0(2) . . . . ?
C20 C3 C4 C5 0.5(4) . . . . ?
N1 C4 C5 C6 -0.5(3) . . . . ?
C3 C4 C5 C6 178.1(2) . . . . ?
C4 C5 C6 N2 0.5(3) . . . . ?
C4 C5 C6 C7 -177.7(2) . . . . ?
C9 N2 C6 C5 -178.0(2) . . . . ?
B1 N2 C6 C5 4.6(3) . . . . ?
C9 N2 C6 C7 0.6(2) . . . . ?
B1 N2 C6 C7 -176.9(2) . . . . ?
C5 C6 C7 C8 177.5(2) . . . . ?
N2 C6 C7 C8 -0.9(3) . . . . ?
C5 C6 C7 C21 -4.6(4) . . . . ?
N2 C6 C7 C21 177.1(2) . . . . ?
C6 C7 C8 C9 0.8(3) . . . . ?
C21 C7 C8 C9 -177.1(2) . . . . ?
C6 C7 C8 C22 -178.2(2) . . . . ?
C21 C7 C8 C22 3.9(4) . . . . ?
C6 N2 C9 C8 -0.1(2) . . . . ?
B1 N2 C9 C8 177.3(2) . . . . ?
C6 N2 C9 C24 179.8(2) . . . . ?
B1 N2 C9 C24 -2.8(3) . . . . ?
C7 C8 C9 N2 -0.4(3) . . . . ?
C22 C8 C9 N2 178.5(2) . . . . ?
C7 C8 C9 C24 179.6(2) . . . . ?
C22 C8 C9 C24 -1.4(4) . . . . ?
N1 C1 C10 C11 -156.3(2) . . . . ?
C2 C1 C10 C11 24.9(4) . . . . ?
C1 C10 C11 C12 176.1(2) . . . . ?
C10 C11 C12 C17 13.0(4) . . . . ?
C10 C11 C12 C13 -165.8(2) . . . . ?
C17 C12 C13 C14 -1.1(3) . . . . ?
C11 C12 C13 C14 177.7(2) . . . . ?
C12 C13 C14 C15 -0.5(4) . . . . ?
C13 C14 C15 C16 1.0(4) . . . . ?
C13 C14 C15 B2 -177.0(2) . . . . ?
O2 B2 C15 C14 155.2(3) . . . . ?
O1 B2 C15 C14 -25.3(4) . . . . ?
O2 B2 C15 C16 -22.7(4) . . . . ?
O1 B2 C15 C16 156.7(3) . . . . ?
C14 C15 C16 C17 0.1(4) . . . . ?
B2 C15 C16 C17 178.3(2) . . . . ?
C15 C16 C17 C12 -1.8(4) . . . . ?
C13 C12 C17 C16 2.3(3) . . . . ?
C11 C12 C17 C16 -176.5(2) . . . . ?
C3 C2 C18 C19 85.5(3) . . . . ?
C1 C2 C18 C19 -96.0(3) . . . . ?
C7 C8 C22 C23 97.2(3) . . . . ?
C9 C8 C22 C23 -81.7(3) . . . . ?
N2 C9 C24 C25 -173.6(2) . . . . ?
C8 C9 C24 C25 6.4(5) . . . . ?
C9 C24 C25 C26 177.2(2) . . . . ?
C24 C25 C26 C31 174.8(2) . . . . ?
C24 C25 C26 C27 -6.7(4) . . . . ?
C31 C26 C27 C28 -1.5(4) . . . . ?
C25 C26 C27 C28 180.0(2) . . . . ?
C26 C27 C28 C29 0.9(4) . . . . ?
C27 C28 C29 C30 0.4(4) . . . . ?
C27 C28 C29 B3 -179.2(2) . . . . ?
O3 B3 C29 C30 179.8(2) . . . . ?
O4 B3 C29 C30 -0.5(4) . . . . ?
O3 B3 C29 C28 -0.6(4) . . . . ?
O4 B3 C29 C28 179.2(2) . . . . ?
C28 C29 C30 C31 -1.0(4) . . . . ?
B3 C29 C30 C31 178.6(2) . . . . ?
C29 C30 C31 C26 0.4(4) . . . . ?
C27 C26 C31 C30 0.9(4) . . . . ?
C25 C26 C31 C30 179.5(2) . . . . ?
